data_4345114
loop_
_publ_author_name
'Stoumpos, Constantinos C.'
'Mao, Lingling'
'Malliakas, Christos D.'
'Kanatzidis, Mercouri G.'

_publ_section_title
;
 Structure-Band Gap Relationships in Hexagonal Polytypes and
 Low-Dimensional Structures of Hybrid Tin Iodide Perovskites.
;
_journal_issue 1
_journal_name_full 'Inorganic chemistry'
_journal_page_first 56
_journal_page_last 73
_journal_paper_doi 10.1021/acs.inorgchem.6b02764
_journal_volume 56
_journal_year 2017
_chemical_formula_moiety C(NH2)3SnI3
_chemical_formula_sum 'C H6 I3 N3 Sn'
_chemical_formula_weight 559.48
_chemical_name_common 'Guanidinium Tin Iodide'
_chemical_name_systematic
; 
 ? 
;
_space_group_IT_number 14
_symmetry_cell_setting monoclinic
_symmetry_Int_Tables_number 14
_symmetry_space_group_name_Hall '-P 2ybc'
_symmetry_space_group_name_H-M 'P 1 21/c 1'
_atom_sites_solution_hydrogens geom
_atom_sites_solution_primary direct
_atom_sites_solution_secondary difmap
_audit_creation_method SHELXL-97
_cell_angle_alpha 90.00
_cell_angle_beta 119.962(3)
_cell_angle_gamma 90.00
_cell_formula_units_Z 12
_cell_length_a 9.3044(4)
_cell_length_b 21.1918(10)
_cell_length_c 18.5797(7)
_cell_measurement_reflns_used 11590
_cell_measurement_temperature 100(2)
_cell_measurement_theta_max 29.68
_cell_measurement_theta_min 1.92
_cell_volume 3173.9(3)
_computing_cell_refinement 'STOE X-AREA'
_computing_data_collection 'STOE X-AREA'
_computing_data_reduction 'STOE X-RED'
_computing_structure_refinement 'SHELXL-97 (Sheldrick, 2008)'
_computing_structure_solution 'SHELXS-97 (Sheldrick, 2008)'
_diffrn_ambient_temperature 100(2)
_diffrn_detector 'image plate (34 cm diameter)'
_diffrn_detector_area_resol_mean 6.67
_diffrn_detector_type STOE
_diffrn_measured_fraction_theta_full 0.950
_diffrn_measured_fraction_theta_max 0.950
_diffrn_measurement_details ' 180 frames, detector distance = 100 mm'
_diffrn_measurement_device '2-circle goniometer'
_diffrn_measurement_device_type 'STOE IPDS 2'
_diffrn_measurement_method 'rotation method'
_diffrn_radiation_collimation '0.5 mm diameter, monocapillary'
_diffrn_radiation_monochromator 'plane graphite'
_diffrn_radiation_polarisn_norm 0
_diffrn_radiation_type 'Mo K\a'
_diffrn_radiation_wavelength 0.71073
_diffrn_reflns_av_R_equivalents 0.0481
_diffrn_reflns_av_sigmaI/netI 0.0492
_diffrn_reflns_limit_h_max 10
_diffrn_reflns_limit_h_min -11
_diffrn_reflns_limit_k_max 25
_diffrn_reflns_limit_k_min -25
_diffrn_reflns_limit_l_max 22
_diffrn_reflns_limit_l_min -20
_diffrn_reflns_number 20359
_diffrn_reflns_theta_full 24.99
_diffrn_reflns_theta_max 24.99
_diffrn_reflns_theta_min 1.59
_diffrn_source 'sealed X-ray tube, 12 x 0.4 mm long-fine focus'
_diffrn_source_current 30
_diffrn_source_power 1.20
_diffrn_source_voltage 40
_exptl_absorpt_coefficient_mu 11.106
_exptl_absorpt_correction_T_max 0.3542
_exptl_absorpt_correction_T_min 0.2166
_exptl_absorpt_correction_type integration
_exptl_absorpt_process_details X-SHAPE
_exptl_crystal_colour 'deep red'
_exptl_crystal_density_diffrn 3.513
_exptl_crystal_density_method 'not measured'
_exptl_crystal_description 'hexagonal rod'
_exptl_crystal_F_000 2904
_exptl_crystal_size_max 0.079
_exptl_crystal_size_mid 0.071
_exptl_crystal_size_min 0.059
_refine_diff_density_max 1.591
_refine_diff_density_min -1.350
_refine_diff_density_rms 0.213
_refine_ls_extinction_method none
_refine_ls_goodness_of_fit_ref 1.102
_refine_ls_hydrogen_treatment mixed
_refine_ls_matrix_type full
_refine_ls_number_parameters 164
_refine_ls_number_reflns 5320
_refine_ls_number_restraints 0
_refine_ls_restrained_S_all 1.102
_refine_ls_R_factor_all 0.0818
_refine_ls_R_factor_gt 0.0542
_refine_ls_shift/su_max 0.001
_refine_ls_shift/su_mean 0.000
_refine_ls_structure_factor_coef Fsqd
_refine_ls_weighting_details 'calc w=1/[\s^2^(Fo^2^)+(0.0302P)^2^+11.0015P] where P=(Fo^2^+2Fc^2^)/3'
_refine_ls_weighting_scheme calc
_refine_ls_wR_factor_gt 0.0825
_refine_ls_wR_factor_ref 0.0890
_reflns_number_gt 3963
_reflns_number_total 5320
_reflns_threshold_expression >2sigma(I)
_cod_data_source_file ic6b02764_si_005.cif
_cod_data_source_block 3a.GASnI3-100K
_cod_original_cell_volume 3173.87(22)
_cod_original_sg_symbol_H-M 'P 21/c'
_cod_database_code 4345114

loop_
_symmetry_equiv_pos_as_xyz
'x, y, z'
'-x, y+1/2, -z+1/2'
'-x, -y, -z'
'x, -y-1/2, z-1/2'

loop_
_atom_site_label
_atom_site_type_symbol
_atom_site_fract_x
_atom_site_fract_y
_atom_site_fract_z
_atom_site_U_iso_or_equiv
_atom_site_adp_type
_atom_site_occupancy
_atom_site_symmetry_multiplicity
_atom_site_calc_flag
_atom_site_refinement_flags
Sn1 Sn -0.32989(12) 1.34197(4) -0.08016(6) 0.0202(2) Uani 1 1 d .
Sn2 Sn 0.00290(13) 1.00434(5) 0.24883(7) 0.02017(19) Uani 1 1 d .
Sn3 Sn 0.33975(12) 0.84534(4) 0.08762(7) 0.0220(2) Uani 1 1 d .
I1 I 0.45662(10) 0.75729(5) 0.23513(5) 0.0243(2) Uani 1 1 d .
I2 I -0.03362(10) 1.25499(5) 0.00712(5) 0.0249(2) Uani 1 1 d .
I3 I 0.51462(10) 0.75653(5) 0.02324(6) 0.0252(2) Uani 1 1 d .
I4 I 0.65432(13) 0.92416(5) 0.18250(7) 0.0314(2) Uani 1 1 d .
I5 I -0.13258(12) 1.41547(5) -0.14883(7) 0.0339(2) Uani 1 1 d .
I6 I 0.30257(12) 1.08886(5) 0.30739(6) 0.0310(2) Uani 1 1 d .
I7 I -0.21499(12) 1.42087(5) 0.07733(7) 0.0351(3) Uani 1 1 d .
I8 I -0.19179(11) 1.08481(5) 0.09586(7) 0.0319(2) Uani 1 1 d .
I9 I 0.12065(12) 0.92074(5) 0.15254(7) 0.0362(3) Uani 1 1 d .
C1 C -0.671(2) 1.4159(9) 0.0833(11) 0.0369(17) Uani 1 1 d .
C2 C -0.0016(18) 1.2537(11) 0.2497(10) 0.0433(18) Uani 1 1 d .
C3 C -0.3327(19) 0.9146(9) -0.0839(11) 0.0360(17) Uani 1 1 d .
N1 N -0.8116(15) 1.4177(7) 0.0833(9) 0.0369(17) Uani 1 1 d .
H1A H -0.8122 1.4253 0.1286 0.044 Uiso 1 1 calc R
H1B H -0.9034 1.4113 0.0379 0.044 Uiso 1 1 calc R
N2 N -0.6732(16) 1.4062(7) 0.0125(9) 0.0369(17) Uani 1 1 d .
H2A H -0.7661 1.4012 -0.0327 0.044 Uiso 1 1 calc R
H2B H -0.5816 1.4049 0.0117 0.044 Uiso 1 1 calc R
N3 N -0.5302(15) 1.4256(6) 0.1519(9) 0.0369(17) Uani 1 1 d .
H3A H -0.5295 1.4332 0.1976 0.044 Uiso 1 1 calc R
H3B H -0.4384 1.4243 0.1513 0.044 Uiso 1 1 calc R
N4 N -0.1532(14) 1.2543(8) 0.1896(8) 0.0433(18) Uani 1 1 d .
H4A H -0.2332 1.2525 0.2002 0.052 Uiso 1 1 calc R
H4B H -0.1743 1.2565 0.1391 0.052 Uiso 1 1 calc R
N5 N 0.0283(15) 1.2503(8) 0.3265(8) 0.0433(18) Uani 1 1 d .
H5A H -0.0527 1.2484 0.3363 0.052 Uiso 1 1 calc R
H5B H 0.1289 1.2498 0.3670 0.052 Uiso 1 1 calc R
N6 N 0.1222(15) 1.2626(7) 0.2350(8) 0.0433(18) Uani 1 1 d .
H6A H 0.1019 1.2689 0.1851 0.052 Uiso 1 1 calc R
H6B H 0.2229 1.2622 0.2755 0.052 Uiso 1 1 calc R
N7 N -0.3454(16) 0.9231(6) -0.0179(9) 0.0360(17) Uani 1 1 d .
H7A H -0.2575 0.9263 0.0301 0.043 Uiso 1 1 calc R
H7B H -0.4417 0.9256 -0.0222 0.043 Uiso 1 1 calc R
N8 N -0.1854(15) 0.9109(7) -0.0770(9) 0.0360(17) Uani 1 1 d .
H8A H -0.0976 0.9141 -0.0290 0.043 Uiso 1 1 calc R
H8B H -0.1767 0.9052 -0.1205 0.043 Uiso 1 1 calc R
N9 N -0.4673(15) 0.9072(7) -0.1568(8) 0.0360(17) Uani 1 1 d .
H9A H -0.5634 0.9080 -0.1607 0.043 Uiso 1 1 calc R
H9B H -0.4592 0.9015 -0.2004 0.043 Uiso 1 1 calc R

loop_
_atom_site_aniso_label
_atom_site_aniso_U_11
_atom_site_aniso_U_22
_atom_site_aniso_U_33
_atom_site_aniso_U_23
_atom_site_aniso_U_13
_atom_site_aniso_U_12
Sn1 0.0211(5) 0.0204(5) 0.0181(6) 0.0009(4) 0.0091(5) 0.0010(4)
Sn2 0.0187(4) 0.0252(4) 0.0159(5) 0.0007(3) 0.0081(4) -0.0007(3)
Sn3 0.0231(5) 0.0196(5) 0.0210(6) 0.0006(4) 0.0094(5) 0.0003(4)
I1 0.0231(4) 0.0320(5) 0.0178(5) 0.0045(4) 0.0103(4) 0.0031(4)
I2 0.0184(4) 0.0352(5) 0.0182(5) 0.0017(4) 0.0070(4) 0.0024(4)
I3 0.0213(4) 0.0353(5) 0.0201(5) -0.0002(4) 0.0112(4) 0.0029(4)
I4 0.0367(5) 0.0362(5) 0.0234(6) -0.0064(4) 0.0165(5) -0.0143(4)
I5 0.0271(5) 0.0381(6) 0.0271(7) 0.0111(5) 0.0066(5) -0.0067(4)
I6 0.0327(5) 0.0384(5) 0.0241(6) -0.0075(4) 0.0159(5) -0.0147(4)
I7 0.0307(5) 0.0418(6) 0.0394(7) -0.0187(5) 0.0225(5) -0.0104(4)
I8 0.0236(5) 0.0406(6) 0.0316(7) 0.0172(5) 0.0140(5) 0.0085(4)
I9 0.0271(5) 0.0423(6) 0.0292(7) -0.0118(5) 0.0065(5) 0.0108(4)
C1 0.031(3) 0.057(5) 0.024(5) -0.010(3) 0.015(3) -0.007(3)
C2 0.029(3) 0.078(5) 0.024(4) 0.002(4) 0.014(3) -0.008(4)
C3 0.025(3) 0.059(5) 0.023(4) -0.003(3) 0.011(3) 0.000(3)
N1 0.031(3) 0.057(5) 0.024(5) -0.010(3) 0.015(3) -0.007(3)
N2 0.031(3) 0.057(5) 0.024(5) -0.010(3) 0.015(3) -0.007(3)
N3 0.031(3) 0.057(5) 0.024(5) -0.010(3) 0.015(3) -0.007(3)
N4 0.029(3) 0.078(5) 0.024(4) 0.002(4) 0.014(3) -0.008(4)
N5 0.029(3) 0.078(5) 0.024(4) 0.002(4) 0.014(3) -0.008(4)
N6 0.029(3) 0.078(5) 0.024(4) 0.002(4) 0.014(3) -0.008(4)
N7 0.025(3) 0.059(5) 0.023(4) -0.003(3) 0.011(3) 0.000(3)
N8 0.025(3) 0.059(5) 0.023(4) -0.003(3) 0.011(3) 0.000(3)
N9 0.025(3) 0.059(5) 0.023(4) -0.003(3) 0.011(3) 0.000(3)

loop_
_atom_type_symbol
_atom_type_description
_atom_type_scat_dispersion_real
_atom_type_scat_dispersion_imag
_atom_type_scat_source
C C 0.0033 0.0016 'International Tables Vol C Tables 4.2.6.8 and 6.1.1.4'
H H 0.0000 0.0000 'International Tables Vol C Tables 4.2.6.8 and 6.1.1.4'
N N 0.0061 0.0033 'International Tables Vol C Tables 4.2.6.8 and 6.1.1.4'
Sn Sn -0.6537 1.4246 'International Tables Vol C Tables 4.2.6.8 and 6.1.1.4'
I I -0.4742 1.8119 'International Tables Vol C Tables 4.2.6.8 and 6.1.1.4'

loop_
_geom_angle_atom_site_label_1
_geom_angle_atom_site_label_2
_geom_angle_atom_site_label_3
_geom_angle
_geom_angle_site_symmetry_3
I2 Sn1 I7 91.76(4) .
I2 Sn1 I5 87.63(3) .
I7 Sn1 I5 97.01(4) .
I2 Sn1 I3 85.50(3) 3_575
I7 Sn1 I3 91.67(4) 3_575
I5 Sn1 I3 169.09(4) 3_575
I8 Sn2 I6 90.92(4) .
I8 Sn2 I9 89.90(4) .
I6 Sn2 I9 91.04(4) .
I1 Sn3 I4 90.41(4) .
I1 Sn3 I3 87.40(3) .
I4 Sn3 I3 91.06(3) .
Sn3 I3 Sn1 78.23(3) 3_575
N1 C1 N3 120.7(14) .
N1 C1 N2 119.1(15) .
N3 C1 N2 120.2(13) .
N4 C2 N5 119.2(12) .
N4 C2 N6 120.6(13) .
N5 C2 N6 119.9(14) .
N7 C3 N8 119.8(16) .
N7 C3 N9 119.9(13) .
N8 C3 N9 120.3(15) .

loop_
_geom_bond_atom_site_label_1
_geom_bond_atom_site_label_2
_geom_bond_distance
_geom_bond_site_symmetry_2
Sn1 I2 3.0268(13) .
Sn1 I7 3.0620(14) .
Sn1 I5 3.1247(13) .
Sn1 I3 3.2008(12) 3_575
Sn2 I8 3.0207(15) .
Sn2 I6 3.0226(13) .
Sn2 I9 3.0818(14) .
Sn3 I1 3.0329(13) .
Sn3 I4 3.0513(13) .
Sn3 I3 3.0926(12) .
I3 Sn1 3.2008(12) 3_575
C1 N1 1.307(19) .
C1 N3 1.31(2) .
C1 N2 1.32(2) .
C2 N4 1.289(19) .
C2 N5 1.312(19) .
C2 N6 1.323(17) .
C3 N7 1.30(2) .
C3 N8 1.314(18) .
C3 N9 1.32(2) .
